data_1007251
loop_
_publ_author_name
'Averbuch-Pouchot, M T'
'Durif, A'
'Guitel, J C'

_publ_section_title
;
Structure cristalline du polyphophate de cadmium-baryum: Cd Ba (P O3)4
;
_journal_coden_ASTM ACBCAR
_journal_name_full 'Acta Crystallographica B (24,1968-38,1982)'
_journal_page_first 2453
_journal_page_last 2456
_journal_paper_doi 10.1107/S0567740875007789
_journal_volume 31
_journal_year 1975
_chemical_formula_structural 'Cd Ba (P O3)4'
_chemical_formula_sum 'Ba Cd O12 P4'
_chemical_name_systematic
;
Cadmium barium tetrakis(catena-phosphate(V))
;
_space_group_IT_number 14
_symmetry_cell_setting monoclinic
_symmetry_Int_Tables_number 14
_symmetry_space_group_name_Hall '-P 2yn'
_symmetry_space_group_name_H-M 'P 1 21/n 1'
_cell_angle_alpha 90
_cell_angle_beta 90.79(1)
_cell_angle_gamma 90
_cell_formula_units_Z 4
_cell_length_a 14.94(1)
_cell_length_b 9.192(7)
_cell_length_c 7.219(5)
_cell_volume 991.3
_refine_ls_R_factor_all 0.033
_cod_database_code 1007251

loop_
_symmetry_equiv_pos_as_xyz
x,y,z
1/2+x,1/2-y,1/2+z
-x,-y,-z
1/2-x,1/2+y,1/2-z

loop_
_atom_site_label
_atom_site_type_symbol
_atom_site_symmetry_multiplicity
_atom_site_Wyckoff_symbol
_atom_site_fract_x
_atom_site_fract_y
_atom_site_fract_z
_atom_site_occupancy
_atom_site_attached_hydrogens
_atom_site_calc_flag
Ba1 Ba2+ 4 e 0.36670(2) 0.10787(4) 0.01685(4) 1. 0 d
Cd1 Cd2+ 4 e 0.15718(3) 0.76690(4) 0.00211(5) 1. 0 d
P1 P5+ 4 e 0.55915(9) 0.16427(15) 0.37133(19) 1. 0 d
P2 P5+ 4 e 0.04118(9) 0.24853(15) 0.26176(20) 1. 0 d
P3 P5+ 4 e 0.67783(9) 0.48245(14) 0.86458(18) 1. 0 d
P4 P5+ 4 e 0.67669(9) 0.40058(15) 0.26028(19) 1. 0 d
O1 O2- 4 e 0.5841(3) 0.3194(4) 0.2843(6) 1. 0 d
O2 O2- 4 e 0.5882(3) 0.1888(5) 0.5834(5) 1. 0 d
O3 O2- 4 e 0.0857(3) 0.0927(5) 0.2858(6) 1. 0 d
O4 O2- 4 e 0.6556(3) 0.4943(4) 0.0809(5) 1. 0 d
O5 O2- 4 e 0.4599(3) 0.1553(5) 0.3513(6) 1. 0 d
O6 O2- 4 e 0.6140(3) 0.0456(5) 0.2999(6) 1. 0 d
O7 O2- 4 e 0.9440(3) 0.2214(5) 0.2301(6) 1. 0 d
O8 O2- 4 e 0.5631(3) 0.1550(5) 0.9200(6) 1. 0 d
O9 O2- 4 e 0.6711(3) 0.6347(5) 0.7972(6) 1. 0 d
O10 O2- 4 e 0.2542(3) 0.1071(5) 0.3287(6) 1. 0 d
O11 O2- 4 e 0.7404(3) 0.2946(5) 0.2318(6) 1. 0 d
O12 O2- 4 e 0.6920(3) 0.4992(5) 0.4205(6) 1. 0 d

loop_
_atom_type_symbol
_atom_type_oxidation_number
Ba2+ 2.000
Cd2+ 2.000
P5+ 5.000
O2- -2.000
